data_4074030
loop_
_publ_author_name
'Zimmermann, Melanie'
'Estler, Frank'
'Herdtweck, Eberhardt'
'T\"ornroos, Karl W.'
'Anwander, Reiner'

_publ_section_title
;
 Distinct C&#x2212;H Bond Activation Pathways in
 Diamido-Pyridine-Supported Rare-Earth Metal Hydrocarbyl Complexes
;
_journal_issue 24
_journal_name_full Organometallics
_journal_page_first 6029
_journal_paper_doi 10.1021/om700830k
_journal_volume 26
_journal_year 2007
_chemical_formula_moiety 'C38 H57 Al Lu N3 O'
_chemical_formula_sum 'C38 H57 Al Lu N3 O'
_chemical_formula_weight 773.82
_chemical_name_systematic
; 
 ? 
;
_space_group_IT_number 14
_symmetry_cell_setting monoclinic
_symmetry_space_group_name_Hall '-P 2ybc'
_symmetry_space_group_name_H-M 'P 1 21/c 1'
_atom_sites_solution_hydrogens geom
_atom_sites_solution_primary direct
_atom_sites_solution_secondary difmap
_audit_creation_method SHELXL-97
_cell_angle_alpha 90.00
_cell_angle_beta 94.2430(10)
_cell_angle_gamma 90.00
_cell_formula_units_Z 4
_cell_length_a 10.0267(4)
_cell_length_b 12.5492(4)
_cell_length_c 28.8528(10)
_cell_measurement_reflns_used 19765
_cell_measurement_temperature 103(2)
_cell_measurement_theta_max 25.05
_cell_measurement_theta_min 2.39
_cell_volume 3620.5(2)
_computing_cell_refinement
;
Bruker (2004). SAINT, version 6.45a, Bruker AXS Inc., Madison, 
Wisconsin, USA.
;
_computing_data_collection
;
Bruker (1999). SMART, version 5.054, Bruker AXS Inc., Madison, 
Wisconsin, USA.
;
_computing_data_reduction
;
Bruker (2004). SAINT, version 6.45a, Bruker AXS Inc., Madison, 
Wisconsin, USA.
;
_computing_molecular_graphics
;
Brandenburg, K. (2005). DIAMOND. Version 3.1. Crystal Impact GbR, Bonn, 
Germany.
;
_computing_publication_material
;
Bruker AXS (2003). SHELXTL. Version 6.14. Bruker AXS Inc., Madison, 
Wisconsin, USA.
;
_computing_structure_refinement
;
Sheldrick, G. M. (1997). SHELXS97 and SHELXL97. University of 
G\"ottingen, Germany.
;
_computing_structure_solution
;     
Sheldrick, G. M. (1997). SHELXS97 and SHELXL97. University of 
G\"ottingen, Germany. 
;
_diffrn_ambient_temperature 103(2)
_diffrn_detector_area_resol_mean '48 \um'
_diffrn_measured_fraction_theta_full 0.999
_diffrn_measured_fraction_theta_max 0.999
_diffrn_measurement_device_type 'Bruker-AXS SMART 2K CCD'
_diffrn_measurement_method 'omega scans'
_diffrn_radiation_monochromator graphite
_diffrn_radiation_source 'normal-focus sealed tube'
_diffrn_radiation_type MoK\a
_diffrn_radiation_wavelength 0.71073
_diffrn_reflns_av_R_equivalents 0.0501
_diffrn_reflns_av_sigmaI/netI 0.0302
_diffrn_reflns_limit_h_max 11
_diffrn_reflns_limit_h_min -11
_diffrn_reflns_limit_k_max 14
_diffrn_reflns_limit_k_min -14
_diffrn_reflns_limit_l_max 34
_diffrn_reflns_limit_l_min -34
_diffrn_reflns_number 41264
_diffrn_reflns_theta_full 25.06
_diffrn_reflns_theta_max 25.06
_diffrn_reflns_theta_min 2.15
_diffrn_standards_decay_% 0
_diffrn_standards_interval_count 1
_diffrn_standards_interval_time '45 h'
_diffrn_standards_number 439
_exptl_absorpt_coefficient_mu 2.783
_exptl_absorpt_correction_T_max 0.93315
_exptl_absorpt_correction_T_min 0.75357
_exptl_absorpt_correction_type numerical
_exptl_absorpt_process_details
;
Bruker AXS (2003). SHELXTL. Version 6.14. 
Bruker AXS Inc., Madison, Wisconsin, USA. 
;
_exptl_crystal_colour yellow
_exptl_crystal_density_diffrn 1.420
_exptl_crystal_density_method 'not measured'
_exptl_crystal_description 'flat prism'
_exptl_crystal_F_000 1592
_exptl_crystal_size_max 0.106
_exptl_crystal_size_mid 0.09
_exptl_crystal_size_min 0.026
_refine_diff_density_max 3.176
_refine_diff_density_min -1.466
_refine_diff_density_rms 0.126
_refine_ls_extinction_method none
_refine_ls_goodness_of_fit_ref 1.042
_refine_ls_hydrogen_treatment mixed
_refine_ls_matrix_type full
_refine_ls_number_parameters 496
_refine_ls_number_reflns 6409
_refine_ls_number_restraints 226
_refine_ls_restrained_S_all 1.038
_refine_ls_R_factor_all 0.0522
_refine_ls_R_factor_gt 0.0399
_refine_ls_shift/su_max 0.001
_refine_ls_shift/su_mean 0.000
_refine_ls_structure_factor_coef Fsqd
_refine_ls_weighting_details 'calc w=1/[\s^2^(Fo^2^)+(0.0463P)^2^+21.7675P] where P=(Fo^2^+2Fc^2^)/3'
_refine_ls_weighting_scheme calc
_refine_ls_wR_factor_gt 0.0950
_refine_ls_wR_factor_ref 0.1018
_reflns_number_gt 5320
_reflns_number_total 6409
_reflns_threshold_expression I>2\s(I)
_cod_data_source_file om700830k-file002.cif
_cod_data_source_block Compound7
_cod_original_sg_symbol_H-M 'P 21/c'
_cod_database_code 4074030

loop_
_symmetry_equiv_pos_as_xyz
'x, y, z'
'-x, y+1/2, -z+1/2'
'-x, -y, -z'
'x, -y-1/2, z-1/2'

loop_
_atom_site_label
_atom_site_type_symbol
_atom_site_fract_x
_atom_site_fract_y
_atom_site_fract_z
_atom_site_U_iso_or_equiv
_atom_site_adp_type
_atom_site_occupancy
_atom_site_symmetry_multiplicity
_atom_site_calc_flag
_atom_site_refinement_flags
_atom_site_disorder_assembly
_atom_site_disorder_group
Lu Lu 0.44711(2) 0.282786(19) 0.377315(8) 0.02122(9) Uani 1 1 d . A .
Al Al 0.4226(2) 0.52686(15) 0.39133(7) 0.0378(5) Uani 1 1 d . A .
N1 N 0.3367(4) 0.2659(4) 0.44550(15) 0.0185(9) Uani 1 1 d . A .
N2 N 0.5296(5) 0.1446(4) 0.41726(17) 0.0302(12) Uani 1 1 d D . .
N3 N 0.2794(5) 0.4222(4) 0.38016(15) 0.0237(10) Uani 1 1 d D . .
C2 C 0.3737(6) 0.1881(4) 0.47535(19) 0.0222(12) Uani 1 1 d . . .
C3 C 0.3200(7) 0.1794(6) 0.5182(2) 0.0430(18) Uani 1 1 d . A .
H3A H 0.3429 0.1212 0.5383 0.052 Uiso 1 1 calc R . .
C4 C 0.2332(9) 0.2570(7) 0.5308(2) 0.059(2) Uani 1 1 d . . .
H4A H 0.1993 0.2551 0.5607 0.070 Uiso 1 1 calc R A .
C5 C 0.1955(7) 0.3371(6) 0.5004(2) 0.0454(19) Uani 1 1 d . A .
H5A H 0.1362 0.3913 0.5091 0.054 Uiso 1 1 calc R . .
C6 C 0.2444(6) 0.3381(5) 0.45712(19) 0.0253(13) Uani 1 1 d . . .
C7 C 0.4756(6) 0.1109(5) 0.45979(19) 0.0243(12) Uani 1 1 d . A .
H7A H 0.5493 0.1041 0.4844 0.029 Uiso 1 1 calc R . .
H7B H 0.4336 0.0400 0.4551 0.029 Uiso 1 1 calc R . .
C8 C 0.6598(15) 0.0941(17) 0.4140(9) 0.022(5) Uani 0.526(19) 1 d PD A 1
C9 C 0.6633(16) 0.0114(13) 0.3814(6) 0.028(4) Uani 0.526(19) 1 d PD A 1
C10 C 0.535(2) -0.0244(15) 0.3549(6) 0.043(6) Uani 0.526(19) 1 d PD A 1
H10 H 0.4683 0.0342 0.3563 0.052 Uiso 0.526(19) 1 calc PR A 1
C11 C 0.478(3) -0.1235(15) 0.3771(9) 0.100(10) Uani 0.526(19) 1 d PD A 1
H11A H 0.3958 -0.1451 0.3593 0.150 Uiso 0.526(19) 1 calc PR A 1
H11B H 0.4592 -0.1074 0.4092 0.150 Uiso 0.526(19) 1 calc PR A 1
H11C H 0.5439 -0.1816 0.3771 0.150 Uiso 0.526(19) 1 calc PR A 1
C12 C 0.560(3) -0.044(3) 0.3038(6) 0.132(15) Uani 0.526(19) 1 d PD A 1
H12A H 0.4768 -0.0665 0.2869 0.198 Uiso 0.526(19) 1 calc PR A 1
H12B H 0.6282 -0.0991 0.3017 0.198 Uiso 0.526(19) 1 calc PR A 1
H12C H 0.5913 0.0226 0.2902 0.198 Uiso 0.526(19) 1 calc PR A 1
C13 C 0.7832(16) -0.0405(14) 0.3744(5) 0.036(5) Uani 0.526(19) 1 d PD A 1
H13 H 0.7848 -0.0966 0.3524 0.043 Uiso 0.526(19) 1 calc PR A 1
C14 C 0.9003(16) -0.0099(16) 0.3998(6) 0.040(5) Uani 0.526(19) 1 d PD A 1
H14 H 0.9824 -0.0438 0.3944 0.048 Uiso 0.526(19) 1 calc PR A 1
C15 C 0.8974(15) 0.0697(15) 0.4328(6) 0.042(4) Uani 0.526(19) 1 d PD A 1
H15 H 0.9774 0.0897 0.4503 0.050 Uiso 0.526(19) 1 calc PR A 1
C16 C 0.7781(15) 0.1204(17) 0.4404(8) 0.037(6) Uani 0.526(19) 1 d PD A 1
C17 C 0.784(2) 0.2050(14) 0.4782(8) 0.056(7) Uani 0.526(19) 1 d PD A 1
H17 H 0.6908 0.2325 0.4802 0.068 Uiso 0.526(19) 1 calc PR A 1
C18 C 0.8716(17) 0.3005(15) 0.4662(12) 0.114(12) Uani 0.526(19) 1 d PD A 1
H18A H 0.8731 0.3530 0.4914 0.170 Uiso 0.526(19) 1 calc PR A 1
H18B H 0.8346 0.3335 0.4372 0.170 Uiso 0.526(19) 1 calc PR A 1
H18C H 0.9628 0.2759 0.4623 0.170 Uiso 0.526(19) 1 calc PR A 1
C19 C 0.830(3) 0.1592(19) 0.5260(8) 0.092(11) Uani 0.526(19) 1 d PD A 1
H19A H 0.8310 0.2160 0.5493 0.137 Uiso 0.526(19) 1 calc PR A 1
H19B H 0.9196 0.1291 0.5250 0.137 Uiso 0.526(19) 1 calc PR A 1
H19C H 0.7675 0.1031 0.5342 0.137 Uiso 0.526(19) 1 calc PR A 1
C8A C 0.6284(18) 0.0661(18) 0.4047(10) 0.024(5) Uani 0.474(19) 1 d PD A 2
C9A C 0.6087(19) -0.0178(13) 0.3728(6) 0.024(5) Uani 0.474(19) 1 d PD A 2
C10A C 0.470(2) -0.0403(15) 0.3493(5) 0.035(5) Uani 0.474(19) 1 d PD A 2
H10A H 0.4212 0.0290 0.3467 0.042 Uiso 0.474(19) 1 calc PR A 2
C11A C 0.390(2) -0.1158(17) 0.3785(6) 0.061(6) Uani 0.474(19) 1 d PD A 2
H11D H 0.3014 -0.1278 0.3625 0.091 Uiso 0.474(19) 1 calc PR A 2
H11E H 0.3797 -0.0839 0.4090 0.091 Uiso 0.474(19) 1 calc PR A 2
H11F H 0.4371 -0.1839 0.3824 0.091 Uiso 0.474(19) 1 calc PR A 2
C12A C 0.476(3) -0.0852(11) 0.3003(5) 0.048(6) Uani 0.474(19) 1 d PD A 2
H12D H 0.3845 -0.0986 0.2869 0.072 Uiso 0.474(19) 1 calc PR A 2
H12E H 0.5263 -0.1520 0.3016 0.072 Uiso 0.474(19) 1 calc PR A 2
H12F H 0.5195 -0.0337 0.2809 0.072 Uiso 0.474(19) 1 calc PR A 2
C13A C 0.7154(18) -0.0835(13) 0.3636(5) 0.035(4) Uani 0.474(19) 1 d PD A 2
H13A H 0.7019 -0.1408 0.3422 0.042 Uiso 0.474(19) 1 calc PR A 2
C14A C 0.841(2) -0.0658(14) 0.3854(6) 0.035(5) Uani 0.474(19) 1 d PD A 2
H14A H 0.9137 -0.1106 0.3787 0.042 Uiso 0.474(19) 1 calc PR A 2
C15A C 0.8621(17) 0.0172(14) 0.4171(6) 0.032(5) Uani 0.474(19) 1 d PD A 2
H15A H 0.9483 0.0286 0.4323 0.038 Uiso 0.474(19) 1 calc PR A 2
C16A C 0.7557(18) 0.0834(16) 0.4266(8) 0.028(5) Uani 0.474(19) 1 d PD A 2
C17A C 0.7886(16) 0.1740(16) 0.4602(6) 0.030(5) Uani 0.474(19) 1 d PD A 2
H17A H 0.7027 0.2116 0.4648 0.036 Uiso 0.474(19) 1 calc PR A 2
C18A C 0.8825(14) 0.2563(16) 0.4403(6) 0.042(5) Uani 0.474(19) 1 d PD A 2
H18D H 0.8994 0.3142 0.4628 0.063 Uiso 0.474(19) 1 calc PR A 2
H18E H 0.8407 0.2853 0.4112 0.063 Uiso 0.474(19) 1 calc PR A 2
H18F H 0.9673 0.2220 0.4343 0.063 Uiso 0.474(19) 1 calc PR A 2
C19A C 0.845(2) 0.1356(17) 0.5082(6) 0.041(5) Uani 0.474(19) 1 d PD A 2
H19D H 0.8633 0.1973 0.5285 0.061 Uiso 0.474(19) 1 calc PR A 2
H19E H 0.9280 0.0960 0.5050 0.061 Uiso 0.474(19) 1 calc PR A 2
H19F H 0.7796 0.0891 0.5217 0.061 Uiso 0.474(19) 1 calc PR A 2
C20 C 0.1919(6) 0.4118(5) 0.4194(2) 0.0305(14) Uani 1 1 d . A .
H20A H 0.1029 0.3861 0.4071 0.037 Uiso 1 1 calc R . .
H20B H 0.1796 0.4833 0.4330 0.037 Uiso 1 1 calc R . .
C21 C 0.3914(13) 0.6225(7) 0.4437(3) 0.088(4) Uani 1 1 d . . .
H21A H 0.3283 0.6786 0.4332 0.132 Uiso 1 1 calc R A .
H21B H 0.4763 0.6549 0.4554 0.132 Uiso 1 1 calc R . .
H21C H 0.3542 0.5815 0.4687 0.132 Uiso 1 1 calc R . .
C22 C 0.5816(9) 0.4375(7) 0.4175(3) 0.067(3) Uani 1 1 d D . .
H22A H 0.634(7) 0.397(5) 0.396(2) 0.080 Uiso 1 1 d D . .
H22B H 0.582(8) 0.396(5) 0.4464(14) 0.080 Uiso 1 1 d D . .
H22C H 0.630(7) 0.505(3) 0.424(2) 0.080 Uiso 1 1 d D . .
C23 C 0.4667(8) 0.5870(6) 0.3312(2) 0.0462(18) Uani 1 1 d . . .
H23A H 0.4024 0.6432 0.3218 0.069 Uiso 1 1 calc R A .
H23B H 0.4625 0.5307 0.3077 0.069 Uiso 1 1 calc R . .
H23C H 0.5571 0.6171 0.3344 0.069 Uiso 1 1 calc R . .
C24 C 0.2028(6) 0.4296(4) 0.33511(19) 0.0257(13) Uani 1 1 d D A .
C25 C 0.1259(7) 0.5205(5) 0.3225(2) 0.0357(15) Uani 1 1 d D . .
C26 C 0.1015(9) 0.6116(6) 0.3559(2) 0.060(3) Uani 1 1 d D A .
H26A H 0.1680 0.6041 0.3833 0.072 Uiso 1 1 calc R . .
C27 C -0.0375(10) 0.6015(9) 0.3736(3) 0.093(4) Uani 1 1 d D . .
H27A H -0.0447 0.5333 0.3897 0.140 Uiso 1 1 calc R A .
H27B H -0.1050 0.6046 0.3472 0.140 Uiso 1 1 calc R . .
H27C H -0.0522 0.6600 0.3951 0.140 Uiso 1 1 calc R . .
C28 C 0.1210(12) 0.7220(6) 0.3348(3) 0.081(4) Uani 1 1 d D . .
H28A H 0.2074 0.7246 0.3211 0.122 Uiso 1 1 calc R A .
H28B H 0.1191 0.7762 0.3592 0.122 Uiso 1 1 calc R . .
H28C H 0.0490 0.7359 0.3107 0.122 Uiso 1 1 calc R . .
C29 C 0.0671(7) 0.5282(6) 0.2772(2) 0.0387(16) Uani 1 1 d D A .
H29A H 0.0151 0.5893 0.2684 0.046 Uiso 1 1 calc R . .
C30 C 0.0830(6) 0.4495(5) 0.2450(2) 0.0332(15) Uani 1 1 d D . .
H30A H 0.0446 0.4569 0.2141 0.040 Uiso 1 1 calc R A .
C31 C 0.1555(6) 0.3591(5) 0.25809(19) 0.0294(13) Uani 1 1 d D A .
H31A H 0.1668 0.3050 0.2357 0.035 Uiso 1 1 calc R . .
C32 C 0.2125(5) 0.3451(4) 0.30324(18) 0.0230(12) Uani 1 1 d D . .
C33 C 0.2777(6) 0.2407(4) 0.3184(2) 0.0258(13) Uani 1 1 d D A .
C34 C 0.3048(7) 0.1693(5) 0.2768(2) 0.0360(15) Uani 1 1 d . . .
H34A H 0.2201 0.1524 0.2592 0.054 Uiso 1 1 calc R A .
H34B H 0.3480 0.1032 0.2881 0.054 Uiso 1 1 calc R . .
H34C H 0.3637 0.2067 0.2566 0.054 Uiso 1 1 calc R . .
C35 C 0.1786(6) 0.1786(5) 0.3470(2) 0.0317(14) Uani 1 1 d . . .
H35A H 0.0994 0.1590 0.3269 0.048 Uiso 1 1 calc R A .
H35B H 0.1518 0.2236 0.3725 0.048 Uiso 1 1 calc R . .
H35C H 0.2220 0.1139 0.3598 0.048 Uiso 1 1 calc R . .
O1S O 0.6160(7) 0.2916(5) 0.3285(2) 0.0691(17) Uiso 1 1 d D . .
C1S C 0.6339(13) 0.2147(11) 0.3008(5) 0.111(4) Uiso 1 1 d D A .
H1S1 H 0.6039 0.2325 0.2682 0.133 Uiso 1 1 calc R . .
H1S2 H 0.5896 0.1484 0.3102 0.133 Uiso 1 1 calc R . .
C2S C 0.7784(14) 0.2079(12) 0.3078(6) 0.135(6) Uiso 1 1 d D . .
H2S1 H 0.8051 0.1813 0.3395 0.163 Uiso 1 1 calc R A .
H2S2 H 0.8140 0.1587 0.2849 0.163 Uiso 1 1 calc R . .
C3S C 0.8294(11) 0.3138(8) 0.3019(4) 0.080(3) Uiso 1 1 d D A .
H3S1 H 0.8603 0.3249 0.2704 0.096 Uiso 1 1 calc R . .
H3S2 H 0.9022 0.3318 0.3256 0.096 Uiso 1 1 calc R . .
C4S C 0.7058(19) 0.3721(16) 0.3087(9) 0.234(11) Uiso 1 1 d D A .
H4S1 H 0.6656 0.4004 0.2789 0.280 Uiso 1 1 calc R . .
H4S2 H 0.7233 0.4322 0.3306 0.280 Uiso 1 1 calc R . .

loop_
_atom_site_aniso_label
_atom_site_aniso_U_11
_atom_site_aniso_U_22
_atom_site_aniso_U_33
_atom_site_aniso_U_23
_atom_site_aniso_U_13
_atom_site_aniso_U_12
Lu 0.01703(13) 0.02426(14) 0.02290(14) 0.00647(10) 0.00509(9) -0.00075(10)
Al 0.0629(14) 0.0192(9) 0.0288(10) 0.0052(8) -0.0144(9) -0.0103(9)
N1 0.018(2) 0.019(2) 0.018(2) -0.0028(18) 0.0021(18) 0.0001(18)
N2 0.032(3) 0.033(3) 0.027(3) 0.011(2) 0.014(2) 0.016(2)
N3 0.028(3) 0.023(2) 0.019(2) -0.002(2) -0.0041(19) 0.007(2)
C2 0.022(3) 0.024(3) 0.021(3) 0.001(2) 0.003(2) 0.003(2)
C3 0.050(4) 0.057(5) 0.023(3) 0.015(3) 0.011(3) 0.026(4)
C4 0.069(5) 0.088(6) 0.021(3) 0.015(4) 0.019(3) 0.048(5)
C5 0.044(4) 0.065(5) 0.027(3) 0.000(3) 0.003(3) 0.037(4)
C6 0.026(3) 0.032(3) 0.018(3) -0.006(2) -0.001(2) 0.012(3)
C7 0.023(3) 0.026(3) 0.024(3) 0.004(2) 0.005(2) 0.005(2)
C8 0.025(11) 0.023(10) 0.019(10) 0.004(6) 0.004(8) 0.001(8)
C9 0.032(10) 0.026(9) 0.026(8) 0.002(7) 0.008(8) 0.001(7)
C10 0.039(14) 0.046(12) 0.045(11) -0.011(8) -0.002(9) 0.022(12)
C11 0.074(16) 0.042(11) 0.18(3) -0.010(13) -0.048(17) -0.021(11)
C12 0.11(2) 0.19(3) 0.082(15) -0.098(19) -0.069(15) 0.12(2)
C13 0.055(14) 0.031(10) 0.023(8) 0.014(7) 0.019(8) 0.030(9)
C14 0.027(9) 0.045(12) 0.049(11) 0.016(9) 0.013(7) 0.020(8)
C15 0.026(8) 0.042(10) 0.059(10) -0.003(8) 0.007(7) 0.009(7)
C16 0.023(8) 0.039(15) 0.048(18) -0.003(9) -0.003(9) 0.009(10)
C17 0.030(9) 0.043(10) 0.093(19) -0.032(11) -0.015(11) 0.020(8)
C18 0.024(9) 0.073(14) 0.24(3) -0.063(18) -0.035(14) 0.013(9)
C19 0.078(16) 0.094(17) 0.093(19) -0.059(15) -0.056(15) 0.063(13)
C8A 0.022(9) 0.027(13) 0.023(13) 0.006(9) 0.004(8) 0.006(10)
C9A 0.033(13) 0.012(8) 0.029(11) 0.005(7) 0.009(10) 0.006(8)
C10A 0.052(15) 0.028(9) 0.025(8) -0.007(6) -0.001(9) 0.001(10)
C11A 0.059(13) 0.081(15) 0.042(10) -0.013(9) -0.003(9) -0.031(12)
C12A 0.109(17) 0.015(7) 0.018(8) -0.012(6) -0.011(9) 0.021(9)
C13A 0.066(12) 0.022(8) 0.019(7) 0.003(6) 0.014(7) 0.005(8)
C14A 0.049(13) 0.026(10) 0.034(10) 0.016(8) 0.022(9) 0.019(9)
C15A 0.026(10) 0.032(12) 0.039(11) 0.013(9) 0.010(8) 0.013(8)
C16A 0.029(12) 0.035(13) 0.020(11) 0.005(8) 0.003(8) 0.005(9)
C17A 0.020(7) 0.036(14) 0.033(13) 0.001(9) 0.001(9) 0.014(10)
C18A 0.018(7) 0.057(12) 0.050(10) 0.004(8) 0.001(7) -0.002(7)
C19A 0.033(9) 0.049(12) 0.039(11) -0.010(9) -0.007(8) 0.016(8)
C20 0.035(3) 0.031(3) 0.025(3) -0.007(3) 0.000(3) 0.015(3)
C21 0.162(11) 0.052(6) 0.047(5) -0.021(4) -0.006(6) -0.036(6)
C22 0.066(6) 0.053(5) 0.074(6) 0.032(4) -0.048(5) -0.033(4)
C23 0.060(5) 0.039(4) 0.038(4) 0.013(3) -0.005(3) 0.005(4)
C24 0.026(3) 0.028(3) 0.023(3) 0.000(2) -0.001(2) 0.003(3)
C25 0.045(4) 0.035(4) 0.027(3) -0.005(3) -0.001(3) 0.014(3)
C26 0.099(7) 0.051(5) 0.027(4) -0.005(3) -0.014(4) 0.047(5)
C27 0.126(9) 0.117(9) 0.038(5) -0.002(5) 0.016(5) 0.088(8)
C28 0.150(10) 0.041(5) 0.046(5) -0.010(4) -0.038(6) 0.058(6)
C29 0.041(4) 0.050(4) 0.025(3) 0.002(3) -0.003(3) 0.021(3)
C30 0.030(3) 0.050(4) 0.019(3) 0.002(3) -0.001(2) 0.005(3)
C31 0.029(3) 0.038(3) 0.022(3) -0.005(3) 0.005(2) -0.006(3)
C32 0.018(3) 0.028(3) 0.024(3) -0.002(2) 0.005(2) -0.002(2)
C33 0.027(3) 0.022(3) 0.028(3) -0.004(2) 0.005(2) 0.000(2)
C34 0.041(4) 0.030(3) 0.037(4) -0.009(3) 0.007(3) 0.001(3)
C35 0.032(3) 0.028(3) 0.036(3) 0.000(3) 0.004(3) -0.006(3)

loop_
_atom_type_symbol
_atom_type_description
_atom_type_scat_dispersion_real
_atom_type_scat_dispersion_imag
_atom_type_scat_source
C C 0.0033 0.0016 'International Tables Vol C Tables 4.2.6.8 and 6.1.1.4'
H H 0.0000 0.0000 'International Tables Vol C Tables 4.2.6.8 and 6.1.1.4'
N N 0.0061 0.0033 'International Tables Vol C Tables 4.2.6.8 and 6.1.1.4'
O O 0.0106 0.0060 'International Tables Vol C Tables 4.2.6.8 and 6.1.1.4'
Al Al 0.0645 0.0514 'International Tables Vol C Tables 4.2.6.8 and 6.1.1.4'
Lu Lu -0.4720 5.8584 'International Tables Vol C Tables 4.2.6.8 and 6.1.1.4'

loop_
_geom_angle_atom_site_label_1
_geom_angle_atom_site_label_2
_geom_angle_atom_site_label_3
_geom_angle
N2 Lu O1S 95.4(2)
N2 Lu N1 70.84(16)
O1S Lu N1 160.5(2)
N2 Lu C33 114.8(2)
O1S Lu C33 95.3(2)
N1 Lu C33 103.00(18)
N2 Lu N3 141.28(16)
O1S Lu N3 122.1(2)
N1 Lu N3 70.44(15)
C33 Lu N3 73.98(17)
N2 Lu Al 137.53(15)
O1S Lu Al 95.87(17)
N1 Lu Al 86.15(12)
C33 Lu Al 104.69(14)
N3 Lu Al 39.07(12)
N2 Lu H22A 95.6(18)
O1S Lu H22A 60.1(7)
N1 Lu H22A 106.3(10)
C33 Lu H22A 143.2(17)
N3 Lu H22A 95.4(12)
Al Lu H22A 56.4(13)
N3 Al C23 108.8(3)
N3 Al C21 112.3(4)
C23 Al C21 120.0(4)
N3 Al C22 103.6(3)
C23 Al C22 108.3(4)
C21 Al C22 102.3(5)
N3 Al Lu 51.62(14)
C23 Al Lu 103.8(2)
C21 Al Lu 136.0(3)
C22 Al Lu 56.0(2)
C2 N1 C6 119.4(5)
C2 N1 Lu 118.9(3)
C6 N1 Lu 121.5(4)
C7 N2 C8 108.7(12)
C7 N2 C8A 108.6(13)
C8 N2 C8A 20.9(7)
C7 N2 Lu 121.6(3)
C8 N2 Lu 127.5(12)
C8A N2 Lu 129.3(13)
C24 N3 C20 112.4(5)
C24 N3 Al 115.8(4)
C20 N3 Al 113.6(4)
C24 N3 Lu 109.6(3)
C20 N3 Lu 114.3(3)
Al N3 Lu 89.30(19)
N1 C2 C3 121.6(5)
N1 C2 C7 116.2(5)
C3 C2 C7 122.2(5)
C4 C3 C2 118.4(6)
C4 C3 H3A 120.8
C2 C3 H3A 120.8
C5 C4 C3 120.0(6)
C5 C4 H4A 120.0
C3 C4 H4A 120.0
C4 C5 C6 119.3(6)
C4 C5 H5A 120.4
C6 C5 H5A 120.4
N1 C6 C5 120.9(5)
N1 C6 C20 116.4(5)
C5 C6 C20 122.5(5)
N2 C7 C2 111.9(5)
N2 C7 H7A 109.2
C2 C7 H7A 109.2
N2 C7 H7B 109.2
C2 C7 H7B 109.2
H7A C7 H7B 107.9
C16 C8 C9 118.5(12)
C16 C8 N2 126.0(12)
C9 C8 N2 115.5(12)
C13 C9 C8 120.5(14)
C13 C9 C10 119.7(14)
C8 C9 C10 119.8(12)
C9 C10 C11 111.0(13)
C9 C10 C12 110.0(15)
C11 C10 C12 112(2)
C9 C10 H10 108.0
C11 C10 H10 108.0
C12 C10 H10 108.0
C10 C11 H11A 109.5
C10 C11 H11B 109.5
H11A C11 H11B 109.5
C10 C11 H11C 109.5
H11A C11 H11C 109.5
H11B C11 H11C 109.5
C10 C12 H12A 109.5
C10 C12 H12B 109.5
H12A C12 H12B 109.5
C10 C12 H12C 109.5
H12A C12 H12C 109.5
H12B C12 H12C 109.5
C14 C13 C9 119.9(13)
C14 C13 H13 120.1
C9 C13 H13 120.1
C15 C14 C13 120.1(13)
C15 C14 H14 119.9
C13 C14 H14 119.9
C14 C15 C16 120.2(15)
C14 C15 H15 119.9
C16 C15 H15 119.9
C15 C16 C8 120.7(15)
C15 C16 C17 116.6(15)
C8 C16 C17 122.7(14)
C16 C17 C19 112.0(15)
C16 C17 C18 112.0(17)
C19 C17 C18 111(2)
C16 C17 H17 107.2
C19 C17 H17 107.2
C18 C17 H17 107.2
C17 C18 H18A 109.5
C17 C18 H18B 109.5
H18A C18 H18B 109.5
C17 C18 H18C 109.5
H18A C18 H18C 109.5
H18B C18 H18C 109.5
C17 C19 H19A 109.5
C17 C19 H19B 109.5
H19A C19 H19B 109.5
C17 C19 H19C 109.5
H19A C19 H19C 109.5
H19B C19 H19C 109.5
C16A C8A C9A 119.5(13)
C16A C8A N2 113.4(13)
C9A C8A N2 127.1(14)
C13A C9A C8A 119.8(14)
C13A C9A C10A 119.5(16)
C8A C9A C10A 120.6(13)
C9A C10A C12A 112.8(15)
C9A C10A C11A 111.7(14)
C12A C10A C11A 109.5(14)
C9A C10A H10A 107.5
C12A C10A H10A 107.5
C11A C10A H10A 107.5
C10A C11A H11D 109.5
C10A C11A H11E 109.5
H11D C11A H11E 109.5
C10A C11A H11F 109.5
H11D C11A H11F 109.5
H11E C11A H11F 109.5
C10A C12A H12D 109.5
C10A C12A H12E 109.5
H12D C12A H12E 109.5
C10A C12A H12F 109.5
H12D C12A H12F 109.5
H12E C12A H12F 109.5
C14A C13A C9A 120.3(15)
C14A C13A H13A 119.8
C9A C13A H13A 119.8
C13A C14A C15A 120.4(15)
C13A C14A H14A 119.8
C15A C14A H14A 119.8
C14A C15A C16A 119.6(15)
C14A C15A H15A 120.2
C16A C15A H15A 120.2
C15A C16A C8A 120.3(15)
C15A C16A C17A 116.0(16)
C8A C16A C17A 123.6(14)
C16A C17A C19A 113.0(16)
C16A C17A C18A 112.1(15)
C19A C17A C18A 110.6(15)
C16A C17A H17A 106.9
C19A C17A H17A 106.9
C18A C17A H17A 106.9
C17A C18A H18D 109.5
C17A C18A H18E 109.5
H18D C18A H18E 109.5
C17A C18A H18F 109.5
H18D C18A H18F 109.5
H18E C18A H18F 109.5
C17A C19A H19D 109.5
C17A C19A H19E 109.5
H19D C19A H19E 109.5
C17A C19A H19F 109.5
H19D C19A H19F 109.5
H19E C19A H19F 109.5
N3 C20 C6 114.3(5)
N3 C20 H20A 108.7
C6 C20 H20A 108.7
N3 C20 H20B 108.7
C6 C20 H20B 108.7
H20A C20 H20B 107.6
Al C21 H21A 109.5
Al C21 H21B 109.5
H21A C21 H21B 109.5
Al C21 H21C 109.5
H21A C21 H21C 109.5
H21B C21 H21C 109.5
Al C22 H22A 119(5)
Al C22 H22B 124(5)
H22A C22 H22B 107(3)
Al C22 H22C 88(5)
H22A C22 H22C 107(3)
H22B C22 H22C 108(3)
Al C23 H23A 109.5
Al C23 H23B 109.5
H23A C23 H23B 109.5
Al C23 H23C 109.5
H23A C23 H23C 109.5
H23B C23 H23C 109.5
C25 C24 C32 120.2(5)
C25 C24 N3 121.5(5)
C32 C24 N3 118.3(5)
C29 C25 C24 118.9(5)
C29 C25 C26 117.6(5)
C24 C25 C26 123.5(5)
C27 C26 C25 110.0(7)
C27 C26 C28 110.8(8)
C25 C26 C28 113.3(6)
C27 C26 H26A 107.5
C25 C26 H26A 107.5
C28 C26 H26A 107.5
C26 C27 H27A 109.5
C26 C27 H27B 109.5
H27A C27 H27B 109.5
C26 C27 H27C 109.5
H27A C27 H27C 109.5
H27B C27 H27C 109.5
C26 C28 H28A 109.5
C26 C28 H28B 109.5
H28A C28 H28B 109.5
C26 C28 H28C 109.5
H28A C28 H28C 109.5
H28B C28 H28C 109.5
C30 C29 C25 121.4(6)
C30 C29 H29A 119.3
C25 C29 H29A 119.3
C29 C30 C31 119.4(5)
C29 C30 H30A 120.3
C31 C30 H30A 120.3
C30 C31 C32 121.9(5)
C30 C31 H31A 119.1
C32 C31 H31A 119.1
C31 C32 C24 118.1(5)
C31 C32 C33 121.1(5)
C24 C32 C33 120.8(5)
C32 C33 C34 112.2(5)
C32 C33 C35 108.0(5)
C34 C33 C35 106.3(5)
C32 C33 Lu 106.6(4)
C34 C33 Lu 122.0(4)
C35 C33 Lu 100.5(4)
C33 C34 H34A 109.5
C33 C34 H34B 109.5
H34A C34 H34B 109.5
C33 C34 H34C 109.5
H34A C34 H34C 109.5
H34B C34 H34C 109.5
C33 C35 H35A 109.5
C33 C35 H35B 109.5
H35A C35 H35B 109.5
C33 C35 H35C 109.5
H35A C35 H35C 109.5
H35B C35 H35C 109.5
C1S O1S C4S 99.0(12)
C1S O1S Lu 119.7(8)
C4S O1S Lu 139.7(9)
O1S C1S C2S 98.2(11)
O1S C1S H1S1 112.1
C2S C1S H1S1 112.1
O1S C1S H1S2 112.1
C2S C1S H1S2 112.1
H1S1 C1S H1S2 109.8
C3S C2S C1S 106.8(13)
C3S C2S H2S1 110.4
C1S C2S H2S1 110.4
C3S C2S H2S2 110.4
C1S C2S H2S2 110.4
H2S1 C2S H2S2 108.6
C2S C3S C4S 97.7(12)
C2S C3S H3S1 112.2
C4S C3S H3S1 112.2
C2S C3S H3S2 112.2
C4S C3S H3S2 112.2
H3S1 C3S H3S2 109.8
C3S C4S O1S 104.7(13)
C3S C4S H4S1 110.8
O1S C4S H4S1 110.8
C3S C4S H4S2 110.8
O1S C4S H4S2 110.8
H4S1 C4S H4S2 108.9

loop_
_geom_bond_atom_site_label_1
_geom_bond_atom_site_label_2
_geom_bond_distance
Lu N2 2.209(5)
Lu O1S 2.284(7)
Lu N1 2.337(4)
Lu C33 2.373(6)
Lu N3 2.432(5)
Lu Al 3.102(2)
Lu H22A 2.39(8)
Al N3 1.955(5)
Al C23 1.971(7)
Al C21 1.974(9)
Al C22 2.047(9)
N1 C2 1.336(7)
N1 C6 1.355(7)
N2 C7 1.441(7)
N2 C8 1.461(13)
N2 C8A 1.461(13)
N3 C24 1.463(7)
N3 C20 1.489(8)
C2 C3 1.388(8)
C2 C7 1.500(8)
C3 C4 1.373(10)
C3 H3A 0.9500
C4 C5 1.369(10)
C4 H4A 0.9500
C5 C6 1.375(9)
C5 H5A 0.9500
C6 C20 1.494(8)
C7 H7A 0.9900
C7 H7B 0.9900
C8 C16 1.401(12)
C8 C9 1.403(12)
C9 C13 1.394(13)
C9 C10 1.512(14)
C10 C11 1.529(14)
C10 C12 1.532(14)
C10 H10 1.0000
C11 H11A 0.9800
C11 H11B 0.9800
C11 H11C 0.9800
C12 H12A 0.9800
C12 H12B 0.9800
C12 H12C 0.9800
C13 C14 1.390(13)
C13 H13 0.9500
C14 C15 1.382(13)
C14 H14 0.9500
C15 C16 1.387(13)
C15 H15 0.9500
C16 C17 1.519(14)
C17 C19 1.533(15)
C17 C18 1.541(14)
C17 H17 1.0000
C18 H18A 0.9800
C18 H18B 0.9800
C18 H18C 0.9800
C19 H19A 0.9800
C19 H19B 0.9800
C19 H19C 0.9800
C8A C16A 1.398(13)
C8A C9A 1.404(13)
C9A C13A 1.391(12)
C9A C10A 1.523(14)
C10A C12A 1.528(13)
C10A C11A 1.535(14)
C10A H10A 1.0000
C11A H11D 0.9800
C11A H11E 0.9800
C11A H11F 0.9800
C12A H12D 0.9800
C12A H12E 0.9800
C12A H12F 0.9800
C13A C14A 1.386(13)
C13A H13A 0.9500
C14A C15A 1.392(13)
C14A H14A 0.9500
C15A C16A 1.395(13)
C15A H15A 0.9500
C16A C17A 1.515(14)
C17A C19A 1.533(14)
C17A C18A 1.537(13)
C17A H17A 1.0000
C18A H18D 0.9800
C18A H18E 0.9800
C18A H18F 0.9800
C19A H19D 0.9800
C19A H19E 0.9800
C19A H19F 0.9800
C20 H20A 0.9900
C20 H20B 0.9900
C21 H21A 0.9800
C21 H21B 0.9800
C21 H21C 0.9800
C22 H22A 0.991(19)
C22 H22B 0.984(19)
C22 H22C 0.99(2)
C23 H23A 0.9800
C23 H23B 0.9800
C23 H23C 0.9800
C24 C25 1.410(7)
C24 C32 1.411(7)
C25 C29 1.396(7)
C25 C26 1.527(8)
C26 C27 1.525(11)
C26 C28 1.531(10)
C26 H26A 1.0000
C27 H27A 0.9800
C27 H27B 0.9800
C27 H27C 0.9800
C28 H28A 0.9800
C28 H28B 0.9800
C28 H28C 0.9800
C29 C30 1.373(8)
C29 H29A 0.9500
C30 C31 1.385(8)
C30 H30A 0.9500
C31 C32 1.394(7)
C31 H31A 0.9500
C32 C33 1.513(7)
C33 C34 1.538(8)
C33 C35 1.550(8)
C34 H34A 0.9800
C34 H34B 0.9800
C34 H34C 0.9800
C35 H35A 0.9800
C35 H35B 0.9800
C35 H35C 0.9800
O1S C1S 1.274(13)
O1S C4S 1.494(17)
C1S C2S 1.450(14)
C1S H1S1 0.9900
C1S H1S2 0.9900
C2S C3S 1.438(13)
C2S H2S1 0.9900
C2S H2S2 0.9900
C3S C4S 1.466(16)
C3S H3S1 0.9900
C3S H3S2 0.9900
C4S H4S1 0.9900
C4S H4S2 0.9900

loop_
_geom_torsion_atom_site_label_1
_geom_torsion_atom_site_label_2
_geom_torsion_atom_site_label_3
_geom_torsion_atom_site_label_4
_geom_torsion
N2 Lu Al N3 -119.2(3)
O1S Lu Al N3 136.2(2)
N1 Lu Al N3 -63.3(2)
C33 Lu Al N3 39.1(2)
N2 Lu Al C23 137.6(3)
O1S Lu Al C23 33.0(3)
N1 Lu Al C23 -166.5(3)
C33 Lu Al C23 -64.1(3)
N3 Lu Al C23 -103.2(3)
N2 Lu Al C21 -36.3(6)
O1S Lu Al C21 -140.9(6)
N1 Lu Al C21 19.6(6)
C33 Lu Al C21 122.1(6)
N3 Lu Al C21 82.9(6)
N2 Lu Al C22 34.6(4)
O1S Lu Al C22 -70.0(4)
N1 Lu Al C22 90.5(4)
C33 Lu Al C22 -167.1(4)
N3 Lu Al C22 153.8(4)
N2 Lu N1 C2 1.4(4)
O1S Lu N1 C2 -45.6(8)
C33 Lu N1 C2 113.5(4)
N3 Lu N1 C2 -179.0(4)
Al Lu N1 C2 -142.3(4)
N2 Lu N1 C6 175.9(5)
O1S Lu N1 C6 128.9(6)
C33 Lu N1 C6 -72.0(4)
N3 Lu N1 C6 -4.5(4)
Al Lu N1 C6 32.2(4)
O1S Lu N2 C7 169.3(5)
N1 Lu N2 C7 3.5(4)
C33 Lu N2 C7 -92.3(5)
N3 Lu N2 C7 2.9(6)
Al Lu N2 C7 64.5(5)
O1S Lu N2 C8 7.6(10)
N1 Lu N2 C8 -158.2(10)
C33 Lu N2 C8 106.0(10)
N3 Lu N2 C8 -158.8(10)
Al Lu N2 C8 -97.2(10)
O1S Lu N2 C8A -19.2(12)
N1 Lu N2 C8A 175.0(12)
C33 Lu N2 C8A 79.2(12)
N3 Lu N2 C8A 174.4(11)
Al Lu N2 C8A -124.0(11)
C23 Al N3 C24 -18.5(5)
C21 Al N3 C24 116.7(5)
C22 Al N3 C24 -133.6(5)
Lu Al N3 C24 -111.5(4)
C23 Al N3 C20 -150.7(4)
C21 Al N3 C20 -15.5(5)
C22 Al N3 C20 94.2(5)
Lu Al N3 C20 116.3(4)
C23 Al N3 Lu 93.0(3)
C21 Al N3 Lu -131.8(4)
C22 Al N3 Lu -22.1(4)
N2 Lu N3 C24 -133.3(4)
O1S Lu N3 C24 62.8(4)
N1 Lu N3 C24 -133.9(4)
C33 Lu N3 C24 -23.4(4)
Al Lu N3 C24 117.2(4)
N2 Lu N3 C20 -6.1(5)
O1S Lu N3 C20 -170.1(4)
N1 Lu N3 C20 -6.7(4)
C33 Lu N3 C20 103.8(4)
Al Lu N3 C20 -115.7(4)
N2 Lu N3 Al 109.5(3)
O1S Lu N3 Al -54.4(3)
N1 Lu N3 Al 108.94(19)
C33 Lu N3 Al -140.6(2)
C6 N1 C2 C3 -0.2(9)
Lu N1 C2 C3 174.4(5)
C6 N1 C2 C7 179.6(5)
Lu N1 C2 C7 -5.8(6)
N1 C2 C3 C4 -4.0(11)
C7 C2 C3 C4 176.2(7)
C2 C3 C4 C5 3.7(13)
C3 C4 C5 C6 0.7(14)
C2 N1 C6 C5 4.7(9)
Lu N1 C6 C5 -169.7(5)
C2 N1 C6 C20 -170.5(5)
Lu N1 C6 C20 15.0(7)
C4 C5 C6 N1 -5.0(11)
C4 C5 C6 C20 170.0(8)
C8 N2 C7 C2 157.4(9)
C8A N2 C7 C2 179.5(9)
Lu N2 C7 C2 -7.4(7)
N1 C2 C7 N2 8.3(7)
C3 C2 C7 N2 -172.0(6)
C7 N2 C8 C16 -73(3)
C8A N2 C8 C16 -166(9)
Lu N2 C8 C16 91(3)
C7 N2 C8 C9 107(2)
C8A N2 C8 C9 14(5)
Lu N2 C8 C9 -90(2)
C16 C8 C9 C13 -2(3)
N2 C8 C9 C13 178.1(16)
C16 C8 C9 C10 175(2)
N2 C8 C9 C10 -4(3)
C13 C9 C10 C11 80(2)
C8 C9 C10 C11 -98(2)
C13 C9 C10 C12 -44(2)
C8 C9 C10 C12 138(2)
C8 C9 C13 C14 0(3)
C10 C9 C13 C14 -178.0(15)
C9 C13 C14 C15 2(2)
C13 C14 C15 C16 -1(3)
C14 C15 C16 C8 -2(3)
C14 C15 C16 C17 178.6(16)
C9 C8 C16 C15 3(4)
N2 C8 C16 C15 -177(2)
C9 C8 C16 C17 -177(2)
N2 C8 C16 C17 2(4)
C15 C16 C17 C19 -61(3)
C8 C16 C17 C19 119(3)
C15 C16 C17 C18 64(2)
C8 C16 C17 C18 -115(3)
C7 N2 C8A C16A -85(2)
C8 N2 C8A C16A 9(4)
Lu N2 C8A C16A 103(2)
C7 N2 C8A C9A 98(3)
C8 N2 C8A C9A -168(9)
Lu N2 C8A C9A -74(3)
C16A C8A C9A C13A 1(4)
N2 C8A C9A C13A 178(2)
C16A C8A C9A C10A 178(2)
N2 C8A C9A C10A -5(4)
C13A C9A C10A C12A -34(2)
C8A C9A C10A C12A 148(2)
C13A C9A C10A C11A 89.9(19)
C8A C9A C10A C11A -88(3)
C8A C9A C13A C14A -1(3)
C10A C9A C13A C14A -178.5(14)
C9A C13A C14A C15A 1(2)
C13A C14A C15A C16A -1(2)
C14A C15A C16A C8A 1(3)
C14A C15A C16A C17A -177.8(16)
C9A C8A C16A C15A -1(4)
N2 C8A C16A C15A -178.1(18)
C9A C8A C16A C17A 178(2)
N2 C8A C16A C17A 0(4)
C15A C16A C17A C19A -60(2)
C8A C16A C17A C19A 122(3)
C15A C16A C17A C18A 66(2)
C8A C16A C17A C18A -112(3)
C24 N3 C20 C6 141.9(5)
Al N3 C20 C6 -84.3(5)
Lu N3 C20 C6 16.2(6)
N1 C6 C20 N3 -20.4(8)
C5 C6 C20 N3 164.4(6)
C20 N3 C24 C25 69.7(7)
Al N3 C24 C25 -63.1(7)
Lu N3 C24 C25 -162.1(5)
C20 N3 C24 C32 -113.4(6)
Al N3 C24 C32 113.9(5)
Lu N3 C24 C32 14.8(6)
C32 C24 C25 C29 -4.0(10)
N3 C24 C25 C29 172.8(6)
C32 C24 C25 C26 175.3(6)
N3 C24 C25 C26 -7.8(10)
C29 C25 C26 C27 78.1(8)
C24 C25 C26 C27 -101.3(8)
C29 C25 C26 C28 -46.5(10)
C24 C25 C26 C28 134.1(8)
C24 C25 C29 C30 -0.1(11)
C26 C25 C29 C30 -179.4(7)
C25 C29 C30 C31 1.9(11)
C29 C30 C31 C32 0.5(10)
C30 C31 C32 C24 -4.5(9)
C30 C31 C32 C33 172.9(6)
C25 C24 C32 C31 6.2(9)
N3 C24 C32 C31 -170.8(5)
C25 C24 C32 C33 -171.2(6)
N3 C24 C32 C33 11.8(8)
C31 C32 C33 C34 14.9(8)
C24 C32 C33 C34 -167.8(5)
C31 C32 C33 C35 -101.9(6)
C24 C32 C33 C35 75.4(7)
C31 C32 C33 Lu 150.8(4)
C24 C32 C33 Lu -31.9(6)
N2 Lu C33 C32 166.9(3)
O1S Lu C33 C32 -94.7(4)
N1 Lu C33 C32 92.2(4)
N3 Lu C33 C32 27.3(3)
Al Lu C33 C32 2.8(4)
N2 Lu C33 C34 -62.5(5)
O1S Lu C33 C34 35.9(5)
N1 Lu C33 C34 -137.2(5)
N3 Lu C33 C34 157.8(5)
Al Lu C33 C34 133.4(4)
N2 Lu C33 C35 54.3(4)
O1S Lu C33 C35 152.8(4)
N1 Lu C33 C35 -20.3(4)
N3 Lu C33 C35 -85.3(4)
Al Lu C33 C35 -109.7(3)
N2 Lu O1S C1S 64.0(9)
N1 Lu O1S C1S 108.0(10)
C33 Lu O1S C1S -51.6(9)
N3 Lu O1S C1S -126.0(9)
Al Lu O1S C1S -157.0(9)
N2 Lu O1S C4S -133.8(16)
N1 Lu O1S C4S -89.8(17)
C33 Lu O1S C4S 110.6(16)
N3 Lu O1S C4S 36.2(16)
Al Lu O1S C4S 5.2(16)
C4S O1S C1S C2S 55.5(14)
Lu O1S C1S C2S -136.0(9)
O1S C1S C2S C3S -50.9(15)
C1S C2S C3S C4S 19.4(17)
C2S C3S C4S O1S 13.1(18)
C1S O1S C4S C3S -46.0(17)
Lu O1S C4S C3S 149.5(9)
